data_4114126
loop_
_publ_author_name
'Robert J. Wright'
'Andrew D. Phillips'
'Philip P. Power'

_publ_section_title
;
 The [2 + 4] Diels-Alder Cycloadditon Product of a Probable Dialuminene,
 Ar'AlAlAr' (Ar' = C6H3- 2,6-Dipp2; Dipp = C6H3-2,6-Pri2), with Toluene
;
_journal_name_full 'Journal of the American Chemical Society'
_journal_page_first 10784
_journal_page_last 10785
_journal_paper_doi 10.1021/ja034478p
_journal_volume 125
_journal_year 2003
_chemical_formula_sum 'C81 H98 Al2'
_chemical_formula_weight 1125.55
_chemical_melting_point 377(2)
_chemical_name_common (Dipp*Al)2C7H8.2C7H8
_chemical_name_systematic
; 
 ? 
;
_space_group_IT_number 2
_symmetry_cell_setting triclinic
_symmetry_space_group_name_Hall '-P 1'
_symmetry_space_group_name_H-M 'P -1'
_atom_sites_solution_hydrogens geom
_atom_sites_solution_primary direct
_atom_sites_solution_secondary difmap
_audit_creation_method SHELXL-97
_cell_angle_alpha 106.645(3)
_cell_angle_beta 107.171(4)
_cell_angle_gamma 91.862(5)
_cell_formula_units_Z 2
_cell_length_a 13.9134(15)
_cell_length_b 13.9628(18)
_cell_length_c 19.057(2)
_cell_measurement_reflns_used 967
_cell_measurement_temperature 90(2)
_cell_measurement_theta_max 31.2815
_cell_measurement_theta_min 2.219
_cell_volume 3361.2(7)
_computing_cell_refinement 'Bruker SAINT 6.33B (Bruker 2002)'
_computing_data_collection 'Bruker SMART 5.054 (Bruker 2001)'
_computing_data_reduction 'Bruker SAINT 6.33B (Bruker 2002)'
_computing_molecular_graphics 'SHELXTL 5, XP (Sheldrick, 1994)'
_computing_publication_material 'SHELXL-97 (Sheldrick, 1997)'
_computing_structure_refinement 'SHELXL-97 (Sheldrick, 1997)'
_computing_structure_solution 'SHELXS-97 (Sheldrick, 1990)'
_diffrn_ambient_temperature 90(2)
_diffrn_detector_area_resol_mean 8.3
_diffrn_measured_fraction_theta_full 0.993
_diffrn_measured_fraction_theta_max 0.993
_diffrn_measurement_device_type 'Bruker SMART 1000'
_diffrn_measurement_method \w
_diffrn_radiation_monochromator graphite
_diffrn_radiation_source 'normal-focus sealed tube'
_diffrn_radiation_type MoK\a
_diffrn_radiation_wavelength 0.71073
_diffrn_reflns_av_R_equivalents 0.0253
_diffrn_reflns_av_sigmaI/netI 0.0326
_diffrn_reflns_limit_h_max 17
_diffrn_reflns_limit_h_min -17
_diffrn_reflns_limit_k_max 17
_diffrn_reflns_limit_k_min -17
_diffrn_reflns_limit_l_max 23
_diffrn_reflns_limit_l_min -23
_diffrn_reflns_number 34038
_diffrn_reflns_theta_full 26.00
_diffrn_reflns_theta_max 26.00
_diffrn_reflns_theta_min 2.03
_diffrn_standards_decay_% <0.1
_diffrn_standards_interval_time
;
frames measured at beginning and end of data collection 
;
_diffrn_standards_number '50 frames remeasured'
_exptl_absorpt_coefficient_mu 0.086
_exptl_absorpt_correction_T_max 0.9838
_exptl_absorpt_correction_T_min 0.9589
_exptl_absorpt_correction_type multi-scan
_exptl_absorpt_process_details 'SADABS 2.04 (Sheldrick 2002)'
_exptl_crystal_colour orange-red
_exptl_crystal_density_diffrn 1.112
_exptl_crystal_description block
_exptl_crystal_F_000 1220
_exptl_crystal_size_max 0.49
_exptl_crystal_size_mid 0.26
_exptl_crystal_size_min 0.19
_refine_diff_density_max 0.428
_refine_diff_density_min -0.378
_refine_diff_density_rms 0.043
_refine_ls_extinction_method none
_refine_ls_goodness_of_fit_ref 1.036
_refine_ls_hydrogen_treatment constr
_refine_ls_matrix_type full
_refine_ls_number_parameters 758
_refine_ls_number_reflns 13096
_refine_ls_number_restraints 0
_refine_ls_restrained_S_all 1.036
_refine_ls_R_factor_all 0.0552
_refine_ls_R_factor_gt 0.0396
_refine_ls_shift/su_max 0.000
_refine_ls_shift/su_mean 0.000
_refine_ls_structure_factor_coef Fsqd
_refine_ls_weighting_details 'calc w=1/[\s^2^(Fo^2^)+(0.0487P)^2^+1.5064P] where P=(Fo^2^+2Fc^2^)/3'
_refine_ls_weighting_scheme calc
_refine_ls_wR_factor_gt 0.0988
_refine_ls_wR_factor_ref 0.1114
_reflns_number_gt 10326
_reflns_number_total 13096
_reflns_threshold_expression I>2/s(I)
_cod_data_source_file ja034478psi20030203_080656.cif
_cod_data_source_block adp115
_cod_original_cell_volume 3361.1(7)
_cod_database_code 4114126

loop_
_symmetry_equiv_pos_as_xyz
'x, y, z'
'-x, -y, -z'

loop_
_atom_site_label
_atom_site_type_symbol
_atom_site_fract_x
_atom_site_fract_y
_atom_site_fract_z
_atom_site_U_iso_or_equiv
_atom_site_adp_type
_atom_site_occupancy
_atom_site_symmetry_multiplicity
_atom_site_calc_flag
_atom_site_refinement_flags
_atom_site_disorder_assembly
_atom_site_disorder_group
Al1 Al 0.10042(3) 0.45920(3) 0.20790(2) 0.01664(10) Uani 1 1 d . . .
Al2 Al 0.18429(3) 0.64434(3) 0.26479(2) 0.01685(10) Uani 1 1 d . A .
C1 C 0.08196(12) 0.45980(12) 0.09988(9) 0.0232(3) Uani 1 1 d . . .
H1A H 0.0644 0.3913 0.0607 0.028 Uiso 1 1 calc R . .
C2 C -0.00458(12) 0.52264(13) 0.09521(9) 0.0245(3) Uani 1 1 d . A .
H2A H -0.0722 0.4901 0.0698 0.029 Uiso 1 1 calc R . .
C3 C 0.01141(12) 0.62296(13) 0.12591(9) 0.0240(3) Uani 1 1 d . . .
H3A H -0.0456 0.6610 0.1213 0.029 Uiso 0.74 1 d P A -1
C4 C 0.11707(12) 0.67712(12) 0.16748(9) 0.0221(3) Uani 1 1 d . A .
H4A H 0.1234 0.7508 0.1733 0.027 Uiso 1 1 calc R . .
C5 C 0.18999(12) 0.62054(12) 0.13148(9) 0.0229(3) Uani 1 1 d . . .
H5A H 0.2459 0.6593 0.1240 0.028 Uiso 1 1 calc R A .
C6 C 0.17365(12) 0.51965(13) 0.10067(9) 0.0235(3) Uani 1 1 d . A .
H6A H 0.2218 0.4853 0.0787 0.028 Uiso 0.26 1 d P A 1
C7A C -0.07568(16) 0.68808(18) 0.11462(14) 0.0285(6) Uani 0.739(4) 1 d P A -1
H7AA H -0.1403 0.6443 0.0870 0.043 Uiso 0.739(4) 1 calc PR A -1
H7AB H -0.0649 0.7314 0.0846 0.043 Uiso 0.739(4) 1 calc PR A -1
H7AC H -0.0772 0.7300 0.1652 0.043 Uiso 0.739(4) 1 calc PR A -1
C7B C 0.2379(6) 0.4589(7) 0.0611(5) 0.054(3) Uani 0.261(4) 1 d P A 1
H7BA H 0.2962 0.5028 0.0639 0.081 Uiso 0.261(4) 1 calc PR A 1
H7BB H 0.1983 0.4254 0.0068 0.081 Uiso 0.261(4) 1 calc PR A 1
H7BC H 0.2619 0.4080 0.0862 0.081 Uiso 0.261(4) 1 calc PR A 1
C8 C 0.04352(11) 0.34825(11) 0.23641(8) 0.0161(3) Uani 1 1 d . . .
C9 C -0.06167(11) 0.33486(11) 0.22602(8) 0.0174(3) Uani 1 1 d . . .
C10 C -0.10187(11) 0.26922(12) 0.25626(9) 0.0210(3) Uani 1 1 d . . .
H10A H -0.1724 0.2629 0.2498 0.025 Uiso 1 1 calc R . .
C11 C -0.03983(12) 0.21312(12) 0.29564(9) 0.0228(3) Uani 1 1 d . . .
H11A H -0.0668 0.1710 0.3184 0.027 Uiso 1 1 calc R . .
C12 C 0.06160(11) 0.21921(11) 0.30141(9) 0.0203(3) Uani 1 1 d . . .
H12A H 0.1035 0.1779 0.3257 0.024 Uiso 1 1 calc R . .
C13 C 0.10373(11) 0.28506(11) 0.27213(8) 0.0166(3) Uani 1 1 d . . .
C14 C -0.13684(11) 0.38328(11) 0.17660(8) 0.0177(3) Uani 1 1 d . . .
C15 C -0.18776(11) 0.32656(12) 0.09890(9) 0.0208(3) Uani 1 1 d . . .
C16 C -0.26226(12) 0.36839(12) 0.05420(9) 0.0253(3) Uani 1 1 d . . .
H16A H -0.2964 0.3315 0.0016 0.030 Uiso 1 1 calc R . .
C17 C -0.28718(12) 0.46278(13) 0.08530(10) 0.0281(4) Uani 1 1 d . . .
H17A H -0.3391 0.4896 0.0543 0.034 Uiso 1 1 calc R . .
C18 C -0.23670(12) 0.51835(12) 0.16144(10) 0.0261(4) Uani 1 1 d . . .
H18A H -0.2542 0.5832 0.1823 0.031 Uiso 1 1 calc R . .
C19 C -0.16044(11) 0.48009(12) 0.20784(9) 0.0208(3) Uani 1 1 d . . .
C20 C -0.16381(12) 0.22150(12) 0.06275(9) 0.0238(3) Uani 1 1 d . . .
H20A H -0.1083 0.2049 0.1029 0.029 Uiso 1 1 calc R . .
C21 C -0.12572(14) 0.21813(13) -0.00516(10) 0.0315(4) Uani 1 1 d . . .
H21A H -0.0670 0.2696 0.0119 0.047 Uiso 1 1 calc R . .
H21B H -0.1798 0.2312 -0.0464 0.047 Uiso 1 1 calc R . .
H21C H -0.1059 0.1514 -0.0246 0.047 Uiso 1 1 calc R . .
C22 C -0.25575(15) 0.14162(13) 0.03753(12) 0.0364(4) Uani 1 1 d . . .
H22A H -0.2792 0.1448 0.0817 0.055 Uiso 1 1 calc R . .
H22B H -0.2364 0.0746 0.0183 0.055 Uiso 1 1 calc R . .
H22C H -0.3104 0.1544 -0.0036 0.055 Uiso 1 1 calc R . .
C23 C -0.10508(12) 0.54244(12) 0.29100(9) 0.0224(3) Uani 1 1 d . . .
H23A H -0.0436 0.5102 0.3100 0.027 Uiso 1 1 calc R . .
C24 C -0.06908(12) 0.65013(12) 0.29790(9) 0.0255(3) Uani 1 1 d . . .
H24A H -0.0273 0.6488 0.2644 0.038 Uiso 1 1 calc R . .
H24B H -0.0289 0.6859 0.3516 0.038 Uiso 1 1 calc R . .
H24C H -0.1280 0.6849 0.2822 0.038 Uiso 1 1 calc R . .
C25 C -0.17039(14) 0.54288(15) 0.34303(10) 0.0349(4) Uani 1 1 d . . .
H25A H -0.1930 0.4733 0.3381 0.052 Uiso 1 1 calc R . .
H25B H -0.2296 0.5773 0.3275 0.052 Uiso 1 1 calc R . .
H25C H -0.1304 0.5783 0.3968 0.052 Uiso 1 1 calc R . .
C26 C 0.21203(11) 0.27421(11) 0.27494(9) 0.0175(3) Uani 1 1 d . . .
C27 C 0.23213(12) 0.21740(11) 0.20789(9) 0.0208(3) Uani 1 1 d . . .
C28 C 0.32958(12) 0.19029(12) 0.21454(10) 0.0243(3) Uani 1 1 d . . .
H28A H 0.3441 0.1521 0.1697 0.029 Uiso 1 1 calc R . .
C29 C 0.40518(12) 0.21825(12) 0.28549(10) 0.0256(3) Uani 1 1 d . . .
H29A H 0.4703 0.1973 0.2893 0.031 Uiso 1 1 calc R . .
C30 C 0.38610(12) 0.27650(12) 0.35073(10) 0.0238(3) Uani 1 1 d . . .
H30A H 0.4388 0.2965 0.3989 0.029 Uiso 1 1 calc R . .
C31 C 0.29017(11) 0.30644(11) 0.34679(9) 0.0196(3) Uani 1 1 d . . .
C32 C 0.14884(13) 0.17943(12) 0.12976(9) 0.0254(3) Uani 1 1 d . . .
H32A H 0.0954 0.2255 0.1311 0.030 Uiso 1 1 calc R . .
C33 C 0.18551(16) 0.18134(18) 0.06214(11) 0.0452(5) Uani 1 1 d . . .
H33A H 0.1289 0.1562 0.0138 0.068 Uiso 1 1 calc R . .
H33B H 0.2396 0.1384 0.0601 0.068 Uiso 1 1 calc R . .
H33C H 0.2116 0.2506 0.0691 0.068 Uiso 1 1 calc R . .
C34 C 0.09971(17) 0.07423(14) 0.11776(11) 0.0457(5) Uani 1 1 d . . .
H34A H 0.0464 0.0507 0.0675 0.069 Uiso 1 1 calc R . .
H34B H 0.0700 0.0766 0.1588 0.069 Uiso 1 1 calc R . .
H34C H 0.1512 0.0279 0.1193 0.069 Uiso 1 1 calc R . .
C35 C 0.27282(11) 0.37248(12) 0.41924(9) 0.0212(3) Uani 1 1 d . . .
H35A H 0.2048 0.3958 0.4036 0.025 Uiso 1 1 calc R . .
C36 C 0.27200(14) 0.31456(13) 0.47647(10) 0.0299(4) Uani 1 1 d . . .
H36A H 0.2210 0.2549 0.4507 0.045 Uiso 1 1 calc R . .
H36B H 0.2555 0.3582 0.5206 0.045 Uiso 1 1 calc R . .
H36C H 0.3390 0.2935 0.4946 0.045 Uiso 1 1 calc R . .
C37 C 0.35231(12) 0.46605(13) 0.45867(10) 0.0292(4) Uani 1 1 d . . .
H37A H 0.3523 0.5025 0.4217 0.044 Uiso 1 1 calc R . .
H37B H 0.4195 0.4454 0.4768 0.044 Uiso 1 1 calc R . .
H37C H 0.3360 0.5101 0.5027 0.044 Uiso 1 1 calc R . .
C38 C 0.29684(11) 0.73477(11) 0.35369(8) 0.0164(3) Uani 1 1 d . . .
C39 C 0.39687(11) 0.74469(11) 0.35027(8) 0.0177(3) Uani 1 1 d . A .
C40 C 0.47833(11) 0.79426(11) 0.41598(9) 0.0203(3) Uani 1 1 d . . .
H40A H 0.5451 0.7973 0.4126 0.024 Uiso 1 1 calc R A .
C41 C 0.46312(11) 0.83899(12) 0.48600(9) 0.0227(3) Uani 1 1 d . A .
H41A H 0.5191 0.8705 0.5310 0.027 Uiso 1 1 calc R . .
C42 C 0.36513(11) 0.83715(12) 0.48965(9) 0.0209(3) Uani 1 1 d . . .
H42A H 0.3538 0.8709 0.5369 0.025 Uiso 1 1 calc R A .
C43 C 0.28233(11) 0.78611(11) 0.42458(8) 0.0174(3) Uani 1 1 d . A .
C44 C 0.41856(11) 0.71370(11) 0.27467(8) 0.0181(3) Uani 1 1 d . . .
C45 C 0.41946(11) 0.78690(11) 0.23676(9) 0.0201(3) Uani 1 1 d . A .
C46 C 0.44405(12) 0.76089(12) 0.16849(9) 0.0236(3) Uani 1 1 d . . .
H46A H 0.4448 0.8095 0.1424 0.028 Uiso 1 1 calc R A .
C47 C 0.46732(12) 0.66552(13) 0.13805(9) 0.0272(4) Uani 1 1 d . A .
H47A H 0.4840 0.6491 0.0915 0.033 Uiso 1 1 calc R . .
C48 C 0.46643(12) 0.59442(12) 0.17517(10) 0.0264(4) Uani 1 1 d . . .
H48A H 0.4826 0.5291 0.1539 0.032 Uiso 1 1 calc R A .
C49 C 0.44204(11) 0.61672(12) 0.24375(9) 0.0221(3) Uani 1 1 d . A .
C50 C 0.39630(11) 0.89336(11) 0.26973(9) 0.0216(3) Uani 1 1 d . . .
H50A H 0.3691 0.8937 0.3128 0.026 Uiso 1 1 calc R A .
C51 C 0.49354(13) 0.96852(13) 0.30389(10) 0.0306(4) Uani 1 1 d . A .
H51A H 0.5442 0.9460 0.3418 0.046 Uiso 1 1 calc R . .
H51B H 0.4784 1.0352 0.3293 0.046 Uiso 1 1 calc R . .
H51C H 0.5202 0.9724 0.2625 0.046 Uiso 1 1 calc R . .
C52 C 0.31600(13) 0.92694(13) 0.21034(10) 0.0298(4) Uani 1 1 d . A .
H52A H 0.2544 0.8782 0.1890 0.045 Uiso 1 1 calc R . .
H52B H 0.3420 0.9307 0.1686 0.045 Uiso 1 1 calc R . .
H52C H 0.3001 0.9934 0.2354 0.045 Uiso 1 1 calc R . .
C53 C 0.44237(13) 0.53687(12) 0.28358(10) 0.0255(3) Uani 1 1 d . . .
H53A H 0.4117 0.5625 0.3256 0.031 Uiso 1 1 calc R A .
C54 C 0.55080(14) 0.51801(14) 0.32085(11) 0.0375(4) Uani 1 1 d . A .
H54A H 0.5910 0.5818 0.3562 0.056 Uiso 1 1 calc R . .
H54B H 0.5815 0.4898 0.2805 0.056 Uiso 1 1 calc R . .
H54C H 0.5492 0.4704 0.3497 0.056 Uiso 1 1 calc R . .
C55 C 0.37937(12) 0.43828(13) 0.22868(11) 0.0290(4) Uani 1 1 d . A .
H55A H 0.3102 0.4508 0.2050 0.044 Uiso 1 1 calc R . .
H55B H 0.3775 0.3906 0.2574 0.044 Uiso 1 1 calc R . .
H55C H 0.4098 0.4099 0.1882 0.044 Uiso 1 1 calc R . .
C56 C 0.17934(11) 0.79888(11) 0.43439(8) 0.0175(3) Uani 1 1 d . . .
C57 C 0.14627(11) 0.75236(11) 0.48113(8) 0.0197(3) Uani 1 1 d . A .
C58 C 0.06006(11) 0.78040(12) 0.50124(9) 0.0222(3) Uani 1 1 d . . .
H58A H 0.0385 0.7507 0.5340 0.027 Uiso 1 1 calc R A .
C59 C 0.00587(12) 0.85074(12) 0.47409(9) 0.0236(3) Uani 1 1 d . A .
H59A H -0.0517 0.8703 0.4891 0.028 Uiso 1 1 calc R . .
C60 C 0.03565(12) 0.89281(12) 0.42492(9) 0.0232(3) Uani 1 1 d . . .
H60A H -0.0036 0.9390 0.4048 0.028 Uiso 1 1 calc R A .
C61 C 0.12209(11) 0.86856(11) 0.40455(9) 0.0202(3) Uani 1 1 d . A .
C62 C 0.20092(12) 0.67136(12) 0.50928(9) 0.0217(3) Uani 1 1 d . . .
H62A H 0.2518 0.6525 0.4817 0.026 Uiso 1 1 calc R A .
C63 C 0.25834(13) 0.70934(14) 0.59615(9) 0.0297(4) Uani 1 1 d . A .
H63A H 0.3050 0.7701 0.6079 0.044 Uiso 1 1 calc R . .
H63B H 0.2969 0.6570 0.6113 0.044 Uiso 1 1 calc R . .
H63C H 0.2098 0.7252 0.6248 0.044 Uiso 1 1 calc R . .
C64 C 0.12748(13) 0.57618(13) 0.48989(10) 0.0282(4) Uani 1 1 d . A .
H64A H 0.0911 0.5525 0.4343 0.042 Uiso 1 1 calc R . .
H64B H 0.0787 0.5917 0.5183 0.042 Uiso 1 1 calc R . .
H64C H 0.1657 0.5235 0.5047 0.042 Uiso 1 1 calc R . .
C65 C 0.15623(12) 0.92208(12) 0.35470(9) 0.0232(3) Uani 1 1 d . . .
H65A H 0.1975 0.8771 0.3278 0.028 Uiso 1 1 calc R A .
C66 C 0.06773(14) 0.94145(14) 0.29262(11) 0.0335(4) Uani 1 1 d . A .
H66A H 0.0247 0.8777 0.2608 0.050 Uiso 1 1 calc R . .
H66B H 0.0940 0.9708 0.2600 0.050 Uiso 1 1 calc R . .
H66C H 0.0277 0.9882 0.3173 0.050 Uiso 1 1 calc R . .
C67 C 0.22502(14) 1.02094(13) 0.40551(11) 0.0323(4) Uani 1 1 d . A .
H67A H 0.2462 1.0543 0.3727 0.048 Uiso 0.50 1 calc PR . .
H67B H 0.2850 1.0063 0.4414 0.048 Uiso 0.50 1 calc PR . .
H67C H 0.1877 1.0653 0.4349 0.048 Uiso 0.50 1 calc PR . .
C68 C 0.48488(13) 0.21076(15) 0.06916(10) 0.0336(4) Uani 1 1 d . . .
C69 C 0.55591(14) 0.27222(15) 0.13655(11) 0.0360(4) Uani 1 1 d . . .
H69A H 0.5704 0.3416 0.1426 0.043 Uiso 1 1 calc R . .
C70 C 0.60536(14) 0.23473(18) 0.19439(11) 0.0431(5) Uani 1 1 d . . .
H70A H 0.6528 0.2786 0.2403 0.052 Uiso 1 1 calc R . .
C71 C 0.58742(16) 0.13477(19) 0.18692(13) 0.0483(6) Uani 1 1 d . . .
H71A H 0.6225 0.1091 0.2272 0.058 Uiso 1 1 calc R . .
C72 C 0.51760(18) 0.07148(17) 0.12004(14) 0.0506(6) Uani 1 1 d . . .
H72A H 0.5049 0.0019 0.1140 0.061 Uiso 1 1 calc R . .
C73 C 0.46612(15) 0.10994(16) 0.06168(12) 0.0399(5) Uani 1 1 d . . .
H73A H 0.4176 0.0664 0.0162 0.048 Uiso 1 1 calc R . .
C74 C 0.43027(18) 0.2529(2) 0.00675(13) 0.0575(6) Uani 1 1 d . . .
H74A H 0.3834 0.1990 -0.0361 0.086 Uiso 1 1 calc R B 1
H74B H 0.4796 0.2816 -0.0117 0.086 Uiso 1 1 calc R B 1
H74C H 0.3921 0.3057 0.0272 0.086 Uiso 1 1 calc R B 1
H67D H 0.4404 0.2151 -0.0419 0.086 Uiso 0.50 1 d PR B -1
H67E H 0.4570 0.3240 0.0206 0.086 Uiso 0.50 1 d PR B -1
H67F H 0.3577 0.2473 0.0007 0.086 Uiso 0.50 1 d PR B -1
C75 C 0.76272(12) 0.92003(13) 0.24544(10) 0.0303(4) Uani 1 1 d . . .
C76 C 0.71705(13) 0.82406(13) 0.23344(11) 0.0318(4) Uani 1 1 d . . .
H76A H 0.6966 0.7768 0.1830 0.038 Uiso 1 1 calc R . .
C77 C 0.70093(13) 0.79622(13) 0.29342(11) 0.0331(4) Uani 1 1 d . . .
H77A H 0.6690 0.7305 0.2838 0.040 Uiso 1 1 calc R . .
C78 C 0.73101(12) 0.86338(14) 0.36736(11) 0.0328(4) Uani 1 1 d . . .
H78A H 0.7216 0.8435 0.4088 0.039 Uiso 1 1 calc R . .
C79 C 0.77501(12) 0.95992(14) 0.38048(11) 0.0329(4) Uani 1 1 d . . .
H79A H 0.7951 1.0070 0.4309 0.040 Uiso 1 1 calc R . .
C80 C 0.78964(13) 0.98764(14) 0.31976(11) 0.0332(4) Uani 1 1 d . . .
H80A H 0.8187 1.0544 0.3291 0.040 Uiso 1 1 calc R . .
C81 C 0.78236(15) 0.94946(16) 0.18031(12) 0.0412(5) Uani 1 1 d . . .
H81A H 0.8148 1.0194 0.1997 0.062 Uiso 0.50 1 calc PR C 1
H81B H 0.7179 0.9431 0.1395 0.062 Uiso 0.50 1 calc PR C 1
H81C H 0.8271 0.9050 0.1594 0.062 Uiso 0.50 1 calc PR C 1
H81D H 0.8538 0.9769 0.1956 0.062 Uiso 0.50 1 d PR C -1
H81E H 0.7394 1.0007 0.1685 0.062 Uiso 0.50 1 d PR C -1
H81F H 0.7666 0.8900 0.1345 0.062 Uiso 0.50 1 d PR C -1

loop_
_atom_site_aniso_label
_atom_site_aniso_U_11
_atom_site_aniso_U_22
_atom_site_aniso_U_33
_atom_site_aniso_U_23
_atom_site_aniso_U_13
_atom_site_aniso_U_12
Al1 0.0176(2) 0.0156(2) 0.0165(2) 0.00581(18) 0.00470(17) 0.00021(17)
Al2 0.0181(2) 0.0159(2) 0.0157(2) 0.00486(18) 0.00449(17) -0.00009(17)
C1 0.0293(8) 0.0220(8) 0.0159(7) 0.0053(6) 0.0048(6) -0.0037(6)
C2 0.0215(8) 0.0322(9) 0.0170(7) 0.0077(7) 0.0030(6) -0.0052(7)
C3 0.0219(8) 0.0315(9) 0.0199(8) 0.0109(7) 0.0055(6) 0.0021(7)
C4 0.0247(8) 0.0199(8) 0.0207(8) 0.0097(6) 0.0029(6) -0.0021(6)
C5 0.0210(8) 0.0285(9) 0.0202(8) 0.0133(7) 0.0029(6) -0.0024(6)
C6 0.0247(8) 0.0294(9) 0.0179(7) 0.0127(7) 0.0040(6) 0.0012(7)
C7A 0.0199(11) 0.0332(13) 0.0341(13) 0.0167(11) 0.0045(9) 0.0095(9)
C7B 0.044(5) 0.062(6) 0.060(6) 0.039(5) 0.001(4) -0.007(4)
C8 0.0195(7) 0.0139(7) 0.0130(7) 0.0019(6) 0.0048(6) -0.0005(5)
C9 0.0201(7) 0.0160(7) 0.0138(7) 0.0020(6) 0.0048(6) 0.0020(6)
C10 0.0180(7) 0.0234(8) 0.0211(8) 0.0066(6) 0.0060(6) -0.0004(6)
C11 0.0244(8) 0.0232(8) 0.0223(8) 0.0111(7) 0.0066(6) -0.0030(6)
C12 0.0223(8) 0.0185(8) 0.0190(7) 0.0078(6) 0.0032(6) 0.0015(6)
C13 0.0189(7) 0.0145(7) 0.0137(7) 0.0016(6) 0.0040(6) -0.0001(5)
C14 0.0157(7) 0.0190(7) 0.0180(7) 0.0065(6) 0.0046(6) -0.0001(6)
C15 0.0212(7) 0.0202(8) 0.0207(8) 0.0068(6) 0.0059(6) -0.0006(6)
C16 0.0242(8) 0.0254(8) 0.0197(8) 0.0062(7) -0.0013(6) -0.0020(6)
C17 0.0233(8) 0.0278(9) 0.0289(9) 0.0122(7) -0.0014(7) 0.0037(7)
C18 0.0241(8) 0.0208(8) 0.0297(9) 0.0063(7) 0.0042(7) 0.0053(6)
C19 0.0176(7) 0.0212(8) 0.0223(8) 0.0062(6) 0.0052(6) 0.0007(6)
C20 0.0274(8) 0.0227(8) 0.0183(8) 0.0049(6) 0.0043(6) 0.0028(6)
C21 0.0402(10) 0.0249(9) 0.0287(9) 0.0025(7) 0.0162(8) -0.0013(7)
C22 0.0451(11) 0.0228(9) 0.0418(11) 0.0037(8) 0.0214(9) -0.0023(8)
C23 0.0217(8) 0.0215(8) 0.0210(8) 0.0038(6) 0.0052(6) 0.0042(6)
C24 0.0255(8) 0.0233(8) 0.0234(8) 0.0025(7) 0.0063(7) 0.0014(6)
C25 0.0388(10) 0.0385(10) 0.0270(9) 0.0080(8) 0.0127(8) -0.0021(8)
C26 0.0204(7) 0.0136(7) 0.0209(7) 0.0080(6) 0.0076(6) 0.0031(6)
C27 0.0269(8) 0.0150(7) 0.0232(8) 0.0070(6) 0.0105(6) 0.0031(6)
C28 0.0325(9) 0.0170(8) 0.0306(9) 0.0088(7) 0.0187(7) 0.0076(6)
C29 0.0232(8) 0.0231(8) 0.0386(10) 0.0160(7) 0.0150(7) 0.0084(6)
C30 0.0205(8) 0.0244(8) 0.0289(8) 0.0133(7) 0.0060(6) 0.0045(6)
C31 0.0205(7) 0.0168(7) 0.0240(8) 0.0097(6) 0.0071(6) 0.0029(6)
C32 0.0338(9) 0.0229(8) 0.0200(8) 0.0055(7) 0.0100(7) 0.0075(7)
C33 0.0513(12) 0.0646(14) 0.0250(9) 0.0148(10) 0.0177(9) 0.0192(11)
C34 0.0611(13) 0.0279(10) 0.0292(10) 0.0044(8) -0.0074(9) -0.0084(9)
C35 0.0185(7) 0.0218(8) 0.0206(8) 0.0056(6) 0.0030(6) 0.0033(6)
C36 0.0367(9) 0.0292(9) 0.0224(8) 0.0076(7) 0.0084(7) 0.0012(7)
C37 0.0270(9) 0.0250(9) 0.0306(9) 0.0039(7) 0.0068(7) -0.0003(7)
C38 0.0186(7) 0.0137(7) 0.0172(7) 0.0065(6) 0.0044(6) 0.0018(5)
C39 0.0207(7) 0.0136(7) 0.0202(7) 0.0075(6) 0.0062(6) 0.0034(6)
C40 0.0168(7) 0.0220(8) 0.0234(8) 0.0088(6) 0.0064(6) 0.0030(6)
C41 0.0203(7) 0.0255(8) 0.0185(8) 0.0063(7) 0.0016(6) 0.0003(6)
C42 0.0244(8) 0.0204(8) 0.0165(7) 0.0039(6) 0.0064(6) 0.0023(6)
C43 0.0202(7) 0.0142(7) 0.0188(7) 0.0070(6) 0.0059(6) 0.0024(6)
C44 0.0154(7) 0.0194(7) 0.0189(7) 0.0056(6) 0.0051(6) -0.0008(6)
C45 0.0166(7) 0.0209(8) 0.0203(8) 0.0054(6) 0.0038(6) -0.0026(6)
C46 0.0241(8) 0.0257(8) 0.0211(8) 0.0090(7) 0.0061(6) -0.0042(6)
C47 0.0302(9) 0.0299(9) 0.0224(8) 0.0049(7) 0.0137(7) -0.0032(7)
C48 0.0313(9) 0.0208(8) 0.0278(9) 0.0029(7) 0.0150(7) 0.0013(7)
C49 0.0226(8) 0.0205(8) 0.0240(8) 0.0062(7) 0.0095(6) 0.0008(6)
C50 0.0234(8) 0.0190(8) 0.0231(8) 0.0096(6) 0.0057(6) 0.0016(6)
C51 0.0281(9) 0.0202(8) 0.0350(10) 0.0060(7) 0.0001(7) 0.0001(7)
C52 0.0278(9) 0.0258(9) 0.0328(9) 0.0131(8) 0.0016(7) 0.0018(7)
C53 0.0345(9) 0.0195(8) 0.0278(8) 0.0078(7) 0.0168(7) 0.0069(7)
C54 0.0395(10) 0.0322(10) 0.0323(10) 0.0109(8) -0.0013(8) -0.0008(8)
C55 0.0263(8) 0.0238(9) 0.0411(10) 0.0160(8) 0.0109(7) 0.0047(7)
C56 0.0188(7) 0.0155(7) 0.0146(7) 0.0002(6) 0.0043(6) 0.0007(6)
C57 0.0213(7) 0.0190(8) 0.0155(7) 0.0018(6) 0.0046(6) 0.0012(6)
C58 0.0245(8) 0.0225(8) 0.0185(7) 0.0032(6) 0.0090(6) 0.0003(6)
C59 0.0207(7) 0.0213(8) 0.0248(8) -0.0011(7) 0.0095(6) 0.0021(6)
C60 0.0226(8) 0.0177(8) 0.0268(8) 0.0045(7) 0.0063(6) 0.0047(6)
C61 0.0213(7) 0.0155(7) 0.0205(8) 0.0027(6) 0.0048(6) 0.0007(6)
C62 0.0234(8) 0.0247(8) 0.0205(8) 0.0092(7) 0.0098(6) 0.0058(6)
C63 0.0323(9) 0.0337(10) 0.0228(8) 0.0113(7) 0.0060(7) 0.0048(7)
C64 0.0300(9) 0.0255(9) 0.0316(9) 0.0120(7) 0.0104(7) 0.0045(7)
C65 0.0257(8) 0.0194(8) 0.0275(8) 0.0097(7) 0.0102(7) 0.0068(6)
C66 0.0346(9) 0.0337(10) 0.0378(10) 0.0211(8) 0.0095(8) 0.0094(8)
C67 0.0359(9) 0.0225(9) 0.0386(10) 0.0093(8) 0.0129(8) -0.0014(7)
C68 0.0307(9) 0.0463(11) 0.0291(9) 0.0108(8) 0.0178(8) 0.0045(8)
C69 0.0333(10) 0.0377(10) 0.0377(10) 0.0034(8) 0.0208(8) 0.0021(8)
C70 0.0274(9) 0.0666(15) 0.0318(10) 0.0067(10) 0.0121(8) 0.0099(9)
C71 0.0437(12) 0.0767(17) 0.0429(12) 0.0297(12) 0.0270(10) 0.0319(11)
C72 0.0618(14) 0.0416(12) 0.0730(16) 0.0225(12) 0.0516(13) 0.0179(10)
C73 0.0363(10) 0.0439(11) 0.0370(10) -0.0005(9) 0.0214(8) -0.0038(8)
C74 0.0512(13) 0.0899(19) 0.0469(13) 0.0358(13) 0.0237(11) 0.0138(12)
C75 0.0212(8) 0.0321(9) 0.0353(10) 0.0097(8) 0.0061(7) 0.0060(7)
C76 0.0269(9) 0.0261(9) 0.0339(10) 0.0026(8) 0.0034(7) 0.0064(7)
C77 0.0258(9) 0.0250(9) 0.0447(11) 0.0096(8) 0.0065(8) 0.0043(7)
C78 0.0204(8) 0.0409(11) 0.0384(10) 0.0147(9) 0.0090(7) 0.0053(7)
C79 0.0203(8) 0.0367(10) 0.0345(10) 0.0013(8) 0.0079(7) -0.0005(7)
C80 0.0242(8) 0.0281(9) 0.0412(10) 0.0040(8) 0.0088(8) -0.0019(7)
C81 0.0393(11) 0.0444(12) 0.0386(11) 0.0141(9) 0.0092(9) 0.0060(9)

loop_
_atom_type_symbol
_atom_type_description
_atom_type_scat_dispersion_real
_atom_type_scat_dispersion_imag
_atom_type_scat_source
C C 0.0033 0.0016 'International Tables Vol C Tables 4.2.6.8 and 6.1.1.4'
H H 0.0000 0.0000 'International Tables Vol C Tables 4.2.6.8 and 6.1.1.4'
Al Al 0.0645 0.0514 'International Tables Vol C Tables 4.2.6.8 and 6.1.1.4'

loop_
_geom_angle_atom_site_label_1
_geom_angle_atom_site_label_2
_geom_angle_atom_site_label_3
_geom_angle
C8 Al1 C1 125.12(6)
C8 Al1 Al2 142.18(5)
C1 Al1 Al2 91.95(5)
C38 Al2 C4 124.01(6)
C38 Al2 C5 118.43(6)
C4 Al2 C5 37.27(6)
C38 Al2 Al1 141.08(5)
C4 Al2 Al1 93.45(5)
C5 Al2 Al1 83.93(4)
C6 C1 C2 109.44(13)
C6 C1 Al1 107.99(10)
C2 C1 Al1 95.44(10)
C3 C2 C1 121.70(14)
C2 C3 C4 120.75(14)
C2 C3 C7A 121.78(16)
C4 C3 C7A 117.29(15)
C3 C4 C5 109.37(13)
C3 C4 Al2 112.99(10)
C5 C4 Al2 89.22(9)
C6 C5 C4 121.03(14)
C6 C5 Al2 102.15(10)
C4 C5 Al2 53.51(7)
C5 C6 C7B 124.7(4)
C5 C6 C1 121.23(15)
C7B C6 C1 114.0(4)
C13 C8 C9 116.81(13)
C13 C8 Al1 123.51(11)
C9 C8 Al1 119.52(10)
C10 C9 C8 121.23(13)
C10 C9 C14 116.37(13)
C8 C9 C14 122.21(13)
C11 C10 C9 120.56(14)
C12 C11 C10 119.20(14)
C11 C12 C13 121.17(14)
C12 C13 C8 120.69(13)
C12 C13 C26 114.50(13)
C8 C13 C26 124.52(13)
C19 C14 C15 120.52(13)
C19 C14 C9 121.09(13)
C15 C14 C9 118.29(13)
C16 C15 C14 118.62(14)
C16 C15 C20 119.31(14)
C14 C15 C20 122.07(13)
C17 C16 C15 120.95(15)
C16 C17 C18 120.22(15)
C17 C18 C19 120.70(15)
C18 C19 C14 118.95(14)
C18 C19 C23 120.05(14)
C14 C19 C23 120.99(13)
C15 C20 C21 111.28(13)
C15 C20 C22 111.52(14)
C21 C20 C22 110.51(14)
C19 C23 C24 112.09(13)
C19 C23 C25 111.52(13)
C24 C23 C25 110.31(13)
C27 C26 C31 120.35(13)
C27 C26 C13 119.17(13)
C31 C26 C13 119.67(13)
C28 C27 C26 118.72(14)
C28 C27 C32 119.55(14)
C26 C27 C32 121.61(13)
C29 C28 C27 120.98(15)
C30 C29 C28 120.15(14)
C29 C30 C31 120.91(15)
C30 C31 C26 118.79(14)
C30 C31 C35 119.39(13)
C26 C31 C35 121.82(13)
C34 C32 C33 111.01(16)
C34 C32 C27 110.21(13)
C33 C32 C27 113.32(15)
C31 C35 C37 111.20(13)
C31 C35 C36 111.99(13)
C37 C35 C36 110.09(13)
C43 C38 C39 116.74(13)
C43 C38 Al2 121.84(11)
C39 C38 Al2 121.27(11)
C40 C39 C38 121.28(14)
C40 C39 C44 116.65(13)
C38 C39 C44 121.68(13)
C41 C40 C39 120.80(14)
C40 C41 C42 119.09(14)
C41 C42 C43 120.95(14)
C42 C43 C38 120.81(13)
C42 C43 C56 115.34(13)
C38 C43 C56 123.61(13)
C49 C44 C45 120.28(14)
C49 C44 C39 121.73(13)
C45 C44 C39 117.92(13)
C46 C45 C44 118.71(14)
C46 C45 C50 119.80(14)
C44 C45 C50 121.47(13)
C47 C46 C45 121.07(15)
C48 C47 C46 120.06(15)
C47 C48 C49 121.07(15)
C48 C49 C44 118.81(14)
C48 C49 C53 119.81(14)
C44 C49 C53 121.38(14)
C45 C50 C52 112.75(13)
C45 C50 C51 110.63(13)
C52 C50 C51 110.44(13)
C49 C53 C55 112.10(14)
C49 C53 C54 111.16(14)
C55 C53 C54 109.86(13)
C57 C56 C61 120.00(13)
C57 C56 C43 120.38(13)
C61 C56 C43 119.10(13)
C58 C57 C56 119.14(14)
C58 C57 C62 119.17(14)
C56 C57 C62 121.68(13)
C59 C58 C57 120.85(15)
C58 C59 C60 119.92(14)
C59 C60 C61 121.17(14)
C60 C61 C56 118.80(14)
C60 C61 C65 119.43(13)
C56 C61 C65 121.67(13)
C57 C62 C63 111.91(13)
C57 C62 C64 111.46(13)
C63 C62 C64 110.09(13)
C66 C65 C61 113.05(13)
C66 C65 C67 110.58(14)
C61 C65 C67 110.51(13)
C73 C68 C69 118.09(18)
C73 C68 C74 121.18(19)
C69 C68 C74 120.7(2)
C70 C69 C68 121.2(2)
C69 C70 C71 120.8(2)
C70 C71 C72 119.2(2)
C71 C72 C73 119.9(2)
C68 C73 C72 120.69(19)
C80 C75 C76 117.54(17)
C80 C75 C81 121.31(17)
C76 C75 C81 121.15(17)
C77 C76 C75 121.25(17)
C76 C77 C78 120.42(17)
C77 C78 C79 119.38(18)
C78 C79 C80 119.80(17)
C79 C80 C75 121.57(17)

loop_
_geom_bond_atom_site_label_1
_geom_bond_atom_site_label_2
_geom_bond_distance
Al1 C8 1.9946(15)
Al1 C1 2.0004(16)
Al1 Al2 2.5828(7)
Al2 C38 1.9990(15)
Al2 C4 2.0032(15)
Al2 C5 2.4914(16)
C1 C6 1.496(2)
C1 C2 1.509(2)
C2 C3 1.337(2)
C3 C4 1.503(2)
C3 C7A 1.540(3)
C4 C5 1.509(2)
C5 C6 1.344(2)
C6 C7B 1.473(10)
C8 C13 1.414(2)
C8 C9 1.416(2)
C9 C10 1.395(2)
C9 C14 1.506(2)
C10 C11 1.386(2)
C11 C12 1.381(2)
C12 C13 1.397(2)
C13 C26 1.506(2)
C14 C19 1.405(2)
C14 C15 1.412(2)
C15 C16 1.394(2)
C15 C20 1.525(2)
C16 C17 1.383(2)
C17 C18 1.385(2)
C18 C19 1.395(2)
C19 C23 1.519(2)
C20 C21 1.526(2)
C20 C22 1.532(2)
C23 C24 1.526(2)
C23 C25 1.529(2)
C26 C27 1.409(2)
C26 C31 1.413(2)
C27 C28 1.399(2)
C27 C32 1.526(2)
C28 C29 1.385(2)
C29 C30 1.381(2)
C30 C31 1.399(2)
C31 C35 1.516(2)
C32 C34 1.526(3)
C32 C33 1.526(2)
C35 C37 1.532(2)
C35 C36 1.535(2)
C38 C43 1.413(2)
C38 C39 1.417(2)
C39 C40 1.395(2)
C39 C44 1.504(2)
C40 C41 1.383(2)
C41 C42 1.385(2)
C42 C43 1.403(2)
C43 C56 1.508(2)
C44 C49 1.405(2)
C44 C45 1.412(2)
C45 C46 1.393(2)
C45 C50 1.525(2)
C46 C47 1.382(2)
C47 C48 1.376(2)
C48 C49 1.398(2)
C49 C53 1.517(2)
C50 C52 1.530(2)
C50 C51 1.533(2)
C53 C55 1.521(2)
C53 C54 1.533(2)
C56 C57 1.407(2)
C56 C61 1.416(2)
C57 C58 1.398(2)
C57 C62 1.519(2)
C58 C59 1.382(2)
C59 C60 1.387(2)
C60 C61 1.392(2)
C61 C65 1.529(2)
C62 C63 1.533(2)
C62 C64 1.534(2)
C65 C66 1.528(2)
C65 C67 1.536(2)
C68 C73 1.382(3)
C68 C69 1.388(3)
C68 C74 1.495(3)
C69 C70 1.367(3)
C70 C71 1.369(3)
C71 C72 1.385(3)
C72 C73 1.391(3)
C75 C80 1.391(3)
C75 C76 1.391(3)
C75 C81 1.506(3)
C76 C77 1.381(3)
C77 C78 1.382(3)
C78 C79 1.385(3)
C79 C80 1.386(3)
